data_1518755
loop_
_publ_author_name
'Kong, Lingbing'
'Ganguly, Rakesh'
'Li, Yongxin'
'Kinjo, Rei'

_publ_section_title
;
 Diverse reactivity of a tricoordinate organoboron L2PhB: (L =
 oxazol-2-ylidene) towards alkali metal, group 9 metal, and coinage metal
 precursors
;
_journal_issue 5
_journal_name_full 'Chem. Sci.'
_journal_page_first 2893
_journal_paper_doi 10.1039/C5SC00404G
_journal_volume 6
_journal_year 2015
_chemical_formula_sum 'C18 H27 Au B Cl N2 O2'
_chemical_formula_weight 546.64
_chemical_name_systematic
;
 ?
;
_space_group_crystal_system monoclinic
_space_group_IT_number 14
_space_group_name_Hall '-P 2yn'
_space_group_name_H-M_alt 'P 1 21/n 1'
_symmetry_space_group_name_Hall '-P 2yn'
_symmetry_space_group_name_H-M 'P 1 21/n 1'
_atom_sites_solution_hydrogens geom
_audit_creation_method SHELXL-2013
_audit_update_record
;
2014-07-01 deposited with the CCDC.
2015-02-22 downloaded from the CCDC.
;
_cell_angle_alpha 90
_cell_angle_beta 102.328(4)
_cell_angle_gamma 90
_cell_formula_units_Z 4
_cell_length_a 11.2950(11)
_cell_length_b 10.5120(8)
_cell_length_c 16.9583(16)
_cell_measurement_temperature 103(2)
_cell_volume 1967.1(3)
_computing_structure_refinement 'SHELXL-2013 (Sheldrick, 2013)'
_diffrn_ambient_temperature 103(2)
_diffrn_measured_fraction_theta_full 1.000
_diffrn_measured_fraction_theta_max 1.000
_diffrn_radiation_type MoK\a
_diffrn_radiation_wavelength 0.71073
_diffrn_reflns_av_unetI/netI 0.0625
_diffrn_reflns_Laue_measured_fraction_full 1.000
_diffrn_reflns_Laue_measured_fraction_max 1.000
_diffrn_reflns_limit_h_max 13
_diffrn_reflns_limit_h_min -13
_diffrn_reflns_limit_k_max 12
_diffrn_reflns_limit_k_min 0
_diffrn_reflns_limit_l_max 20
_diffrn_reflns_limit_l_min 0
_diffrn_reflns_number 3863
_diffrn_reflns_point_group_measured_fraction_full 1.000
_diffrn_reflns_point_group_measured_fraction_max 1.000
_diffrn_reflns_theta_full 25.242
_diffrn_reflns_theta_max 25.999
_diffrn_reflns_theta_min 1.987
_exptl_absorpt_coefficient_mu 7.628
_exptl_crystal_density_diffrn 1.846
_exptl_crystal_F_000 1064
_exptl_crystal_size_max 0.180
_exptl_crystal_size_mid 0.160
_exptl_crystal_size_min 0.100
_refine_diff_density_max 2.096
_refine_diff_density_min -3.545
_refine_diff_density_rms 0.346
_refine_ls_extinction_method none
_refine_ls_goodness_of_fit_ref 1.151
_refine_ls_hydrogen_treatment constr
_refine_ls_matrix_type full
_refine_ls_number_parameters 233
_refine_ls_number_reflns 3863
_refine_ls_number_restraints 24
_refine_ls_restrained_S_all 1.147
_refine_ls_R_factor_all 0.0456
_refine_ls_R_factor_gt 0.0378
_refine_ls_shift/su_max 0.001
_refine_ls_shift/su_mean 0.000
_refine_ls_structure_factor_coef Fsqd
_refine_ls_weighting_details 'w=1/[\s^2^(Fo^2^)+(0.0598P)^2^+18.5450P] where P=(Fo^2^+2Fc^2^)/3'
_refine_ls_weighting_scheme calc
_refine_ls_wR_factor_gt 0.1144
_refine_ls_wR_factor_ref 0.1298
_reflns_Friedel_coverage 0.000
_reflns_number_gt 3541
_reflns_number_total 3863
_reflns_threshold_expression 'I > 2\s(I)'
_cod_data_source_file c5sc00404g2.cif
_cod_data_source_block rei103_0t
_cod_depositor_comments 'Adding full bibliography for 1518755--1518759.cif.'
_cod_database_code 1518755
_shelx_space_group_comment
;
The symmetry employed for this shelxl refinement is uniquely defined
by the following loop, which should always be used as a source of
symmetry information in preference to the above space-group names.
They are only intended as comments.
;
_shelx_estimated_absorpt_t_min 0.341
_shelx_estimated_absorpt_t_max 0.516
_shelxl_version_number 2013-4

loop_
_space_group_symop_operation_xyz
'x, y, z'
'-x+1/2, y+1/2, -z+1/2'
'-x, -y, -z'
'x-1/2, -y-1/2, z-1/2'

loop_
_atom_site_label
_atom_site_type_symbol
_atom_site_fract_x
_atom_site_fract_y
_atom_site_fract_z
_atom_site_U_iso_or_equiv
_atom_site_adp_type
_atom_site_occupancy
_atom_site_site_symmetry_order
_atom_site_calc_flag
_atom_site_refinement_flags_posn
_atom_site_refinement_flags_adp
Au1 Au 0.66569(4) 0.73319(3) 0.13183(3) 0.01133(14) Uani 1 1 d . .
B1 B 0.4882(13) 0.7158(11) 0.1600(8) 0.017(3) Uani 1 1 d . .
C1 C 0.4988(10) 0.7463(9) 0.2540(7) 0.011(2) Uani 1 1 d . .
C2 C 0.4665(9) 0.5679(9) 0.1441(6) 0.0101(19) Uani 1 1 d . U
C3 C 0.3860(10) 0.8053(9) 0.1112(6) 0.010(2) Uani 1 1 d . .
C4 C 0.5437(12) 0.9729(10) 0.2502(7) 0.020(3) Uani 1 1 d . .
H4A H 0.5775 0.9523 0.2031 0.030 Uiso 1 1 calc R U
H4B H 0.6015 1.0256 0.2877 0.030 Uiso 1 1 calc R U
H4C H 0.4676 1.0197 0.2327 0.030 Uiso 1 1 calc R U
C5 C 0.5184(11) 0.8509(11) 0.3780(7) 0.017(2) Uani 1 1 d . U
C6 C 0.6456(12) 0.8673(11) 0.4298(7) 0.024(3) Uani 1 1 d . .
H6A H 0.6987 0.8006 0.4165 0.036 Uiso 1 1 calc R U
H6B H 0.6424 0.8609 0.4870 0.036 Uiso 1 1 calc R U
H6C H 0.6774 0.9509 0.4194 0.036 Uiso 1 1 calc R U
C7 C 0.4309(11) 0.9496(11) 0.3976(7) 0.019(2) Uani 1 1 d . .
H7A H 0.4694 1.0336 0.4019 0.029 Uiso 1 1 calc R U
H7B H 0.4093 0.9279 0.4489 0.029 Uiso 1 1 calc R U
H7C H 0.3576 0.9509 0.3546 0.029 Uiso 1 1 calc R U
C8 C 0.4714(12) 0.7150(11) 0.3832(7) 0.021(2) Uani 1 1 d . U
H8A H 0.5235 0.6677 0.4280 0.025 Uiso 1 1 calc R U
H8B H 0.3874 0.7157 0.3917 0.025 Uiso 1 1 calc R U
C9 C 0.6291(11) 0.4664(11) 0.2466(8) 0.021(3) Uani 1 1 d . .
H9A H 0.6686 0.5499 0.2504 0.032 Uiso 1 1 calc R U
H9B H 0.6869 0.4007 0.2384 0.032 Uiso 1 1 calc R U
H9C H 0.6019 0.4489 0.2967 0.032 Uiso 1 1 calc R U
C10 C 0.4614(10) 0.3466(9) 0.1451(7) 0.015(2) Uani 1 1 d . .
C11 C 0.5470(15) 0.2462(10) 0.1256(11) 0.028(3) Uani 1 1 d . .
H11A H 0.6018 0.2847 0.0947 0.041 Uiso 1 1 calc R U
H11B H 0.5001 0.1783 0.0937 0.041 Uiso 1 1 calc R U
H11C H 0.5945 0.2105 0.1759 0.041 Uiso 1 1 calc R U
C12 C 0.3874(11) 0.2964(11) 0.2045(6) 0.017(2) Uani 1 1 d . .
H12A H 0.4424 0.2697 0.2545 0.026 Uiso 1 1 calc R U
H12B H 0.3385 0.2236 0.1804 0.026 Uiso 1 1 calc R U
H12C H 0.3339 0.3638 0.2164 0.026 Uiso 1 1 calc R U
C13 C 0.3853(11) 0.3975(9) 0.0676(7) 0.016(2) Uani 1 1 d . .
H13A H 0.4248 0.3813 0.0217 0.019 Uiso 1 1 calc R U
H13B H 0.3041 0.3575 0.0559 0.019 Uiso 1 1 calc R U
C14 C 0.3999(11) 0.8946(10) 0.0527(7) 0.018(2) Uani 1 1 d . .
H14 H 0.4762 0.9009 0.0380 0.022 Uiso 1 1 calc R U
C15 C 0.3070(11) 0.9742(11) 0.0153(7) 0.020(2) Uani 1 1 d . .
H15 H 0.3204 1.0338 -0.0240 0.024 Uiso 1 1 calc R U
C16 C 0.1964(11) 0.9670(10) 0.0349(7) 0.018(2) Uani 1 1 d . .
H16 H 0.1324 1.0209 0.0088 0.022 Uiso 1 1 calc R U
C17 C 0.1773(11) 0.8818(10) 0.0922(8) 0.020(2) Uani 1 1 d . .
H17 H 0.1005 0.8781 0.1066 0.023 Uiso 1 1 calc R U
C18 C 0.2684(11) 0.8021(11) 0.1290(7) 0.019(2) Uani 1 1 d . .
H18 H 0.2526 0.7427 0.1676 0.022 Uiso 1 1 calc R U
Cl1 Cl 0.8570(3) 0.7400(2) 0.09153(18) 0.0161(6) Uani 1 1 d . .
N1 N 0.5208(9) 0.8559(8) 0.2904(6) 0.0151(19) Uani 1 1 d . .
N2 N 0.5236(8) 0.4659(8) 0.1778(6) 0.0150(18) Uani 1 1 d . .
O1 O 0.4761(8) 0.6574(7) 0.3053(5) 0.0192(17) Uani 1 1 d . .
O2 O 0.3763(7) 0.5348(7) 0.0817(5) 0.0171(17) Uani 1 1 d . .

loop_
_atom_site_aniso_label
_atom_site_aniso_U_11
_atom_site_aniso_U_22
_atom_site_aniso_U_33
_atom_site_aniso_U_23
_atom_site_aniso_U_13
_atom_site_aniso_U_12
Au1 0.0117(3) 0.0119(2) 0.0101(2) -0.00007(15) 0.00186(16) 0.00061(15)
B1 0.012(7) 0.017(6) 0.019(7) -0.003(5) -0.004(5) -0.009(5)
C1 0.008(6) 0.015(5) 0.009(5) 0.002(4) 0.002(5) 0.004(4)
C2 0.011(5) 0.015(4) 0.004(4) -0.001(4) 0.002(4) -0.002(4)
C3 0.010(5) 0.008(4) 0.011(5) -0.002(4) 0.000(4) 0.000(4)
C4 0.028(7) 0.013(5) 0.021(6) 0.001(5) 0.011(5) -0.004(5)
C5 0.019(5) 0.020(4) 0.013(4) -0.002(4) 0.005(4) -0.004(4)
C6 0.030(7) 0.030(6) 0.012(6) -0.005(5) 0.004(5) 0.001(5)
C7 0.014(6) 0.031(6) 0.014(5) -0.011(5) 0.006(4) 0.000(5)
C8 0.027(5) 0.026(5) 0.010(4) 0.000(4) 0.006(4) 0.000(4)
C9 0.014(6) 0.017(5) 0.029(7) 0.002(5) -0.002(5) 0.002(4)
C10 0.013(6) 0.012(4) 0.021(6) -0.008(4) 0.006(5) -0.002(4)
C11 0.031(8) 0.018(5) 0.041(8) -0.001(5) 0.022(6) -0.001(5)
C12 0.022(6) 0.015(4) 0.014(5) 0.006(4) 0.002(5) 0.001(4)
C13 0.021(6) 0.010(5) 0.017(6) -0.006(4) 0.006(5) -0.006(4)
C14 0.022(6) 0.020(5) 0.015(6) 0.004(4) 0.009(5) 0.002(5)
C15 0.018(6) 0.024(6) 0.014(6) 0.006(5) -0.006(5) 0.001(5)
C16 0.029(7) 0.015(5) 0.011(5) 0.003(4) 0.005(5) 0.007(5)
C17 0.015(6) 0.017(5) 0.028(7) -0.004(5) 0.007(5) 0.000(4)
C18 0.023(6) 0.023(5) 0.010(5) -0.002(5) 0.004(5) -0.003(5)
Cl1 0.0139(14) 0.0176(12) 0.0175(14) 0.0017(10) 0.0046(12) 0.0007(10)
N1 0.021(5) 0.014(4) 0.012(5) 0.000(4) 0.010(4) 0.002(4)
N2 0.010(5) 0.013(4) 0.020(5) -0.004(4) 0.000(4) -0.002(4)
O1 0.030(5) 0.016(4) 0.011(4) 0.002(3) 0.004(3) -0.006(3)
O2 0.018(4) 0.017(4) 0.013(4) -0.003(3) -0.003(3) -0.002(3)

loop_
_atom_type_symbol
_atom_type_description
_atom_type_scat_dispersion_real
_atom_type_scat_dispersion_imag
_atom_type_scat_source
C C 0.0033 0.0016 'International Tables Vol C Tables 4.2.6.8 and 6.1.1.4'
H H 0.0000 0.0000 'International Tables Vol C Tables 4.2.6.8 and 6.1.1.4'
B B 0.0013 0.0007 'International Tables Vol C Tables 4.2.6.8 and 6.1.1.4'
N N 0.0061 0.0033 'International Tables Vol C Tables 4.2.6.8 and 6.1.1.4'
O O 0.0106 0.0060 'International Tables Vol C Tables 4.2.6.8 and 6.1.1.4'
Cl Cl 0.1484 0.1585 'International Tables Vol C Tables 4.2.6.8 and 6.1.1.4'
Au Au -2.0133 8.8022 'International Tables Vol C Tables 4.2.6.8 and 6.1.1.4'

loop_
_geom_angle_atom_site_label_1
_geom_angle_atom_site_label_2
_geom_angle_atom_site_label_3
_geom_angle
B1 Au1 Cl1 175.2(4)
C3 B1 C2 115.2(10)
C3 B1 C1 107.0(10)
C2 B1 C1 109.8(9)
C3 B1 Au1 116.2(8)
C2 B1 Au1 99.3(8)
C1 B1 Au1 109.0(8)
N1 C1 O1 110.6(10)
N1 C1 B1 127.7(10)
O1 C1 B1 121.5(9)
N2 C2 O2 110.4(9)
N2 C2 B1 132.8(10)
O2 C2 B1 116.7(9)
C14 C3 C18 114.6(10)
C14 C3 B1 126.2(10)
C18 C3 B1 119.1(10)
N1 C4 H4A 109.5
N1 C4 H4B 109.5
H4A C4 H4B 109.5
N1 C4 H4C 109.5
H4A C4 H4C 109.5
H4B C4 H4C 109.5
N1 C5 C7 110.2(9)
N1 C5 C6 110.8(9)
C7 C5 C6 111.9(10)
N1 C5 C8 99.8(8)
C7 C5 C8 112.0(10)
C6 C5 C8 111.5(10)
C5 C6 H6A 109.5
C5 C6 H6B 109.5
H6A C6 H6B 109.5
C5 C6 H6C 109.5
H6A C6 H6C 109.5
H6B C6 H6C 109.5
C5 C7 H7A 109.5
C5 C7 H7B 109.5
H7A C7 H7B 109.5
C5 C7 H7C 109.5
H7A C7 H7C 109.5
H7B C7 H7C 109.5
O1 C8 C5 104.7(8)
O1 C8 H8A 110.8
C5 C8 H8A 110.8
O1 C8 H8B 110.8
C5 C8 H8B 110.8
H8A C8 H8B 108.9
N2 C9 H9A 109.5
N2 C9 H9B 109.5
H9A C9 H9B 109.5
N2 C9 H9C 109.5
H9A C9 H9C 109.5
H9B C9 H9C 109.5
N2 C10 C13 99.4(8)
N2 C10 C11 113.4(10)
C13 C10 C11 109.2(11)
N2 C10 C12 109.0(9)
C13 C10 C12 113.9(9)
C11 C10 C12 111.5(9)
C10 C11 H11A 109.5
C10 C11 H11B 109.5
H11A C11 H11B 109.5
C10 C11 H11C 109.5
H11A C11 H11C 109.5
H11B C11 H11C 109.5
C10 C12 H12A 109.5
C10 C12 H12B 109.5
H12A C12 H12B 109.5
C10 C12 H12C 109.5
H12A C12 H12C 109.5
H12B C12 H12C 109.5
O2 C13 C10 104.6(8)
O2 C13 H13A 110.8
C10 C13 H13A 110.8
O2 C13 H13B 110.8
C10 C13 H13B 110.8
H13A C13 H13B 108.9
C15 C14 C3 122.8(11)
C15 C14 H14 118.6
C3 C14 H14 118.6
C16 C15 C14 120.0(11)
C16 C15 H15 120.0
C14 C15 H15 120.0
C15 C16 C17 120.0(11)
C15 C16 H16 120.0
C17 C16 H16 120.0
C18 C17 C16 120.3(11)
C18 C17 H17 119.8
C16 C17 H17 119.8
C17 C18 C3 122.3(11)
C17 C18 H18 118.9
C3 C18 H18 118.9
C1 N1 C4 124.0(10)
C1 N1 C5 113.4(9)
C4 N1 C5 122.6(9)
C2 N2 C9 125.3(9)
C2 N2 C10 112.1(10)
C9 N2 C10 122.3(9)
C1 O1 C8 110.3(8)
C2 O2 C13 108.3(8)

loop_
_geom_bond_atom_site_label_1
_geom_bond_atom_site_label_2
_geom_bond_distance
Au1 B1 2.166(14)
Au1 Cl1 2.403(3)
B1 C3 1.579(17)
B1 C2 1.589(14)
B1 C1 1.604(17)
C1 N1 1.306(14)
C1 O1 1.339(13)
C2 N2 1.317(14)
C2 O2 1.348(13)
C3 C14 1.398(15)
C3 C18 1.423(16)
C4 N1 1.456(13)
C4 H4A 0.9800
C4 H4B 0.9800
C4 H4C 0.9800
C5 N1 1.492(14)
C5 C7 1.518(15)
C5 C6 1.526(17)
C5 C8 1.534(15)
C6 H6A 0.9800
C6 H6B 0.9800
C6 H6C 0.9800
C7 H7A 0.9800
C7 H7B 0.9800
C7 H7C 0.9800
C8 O1 1.463(13)
C8 H8A 0.9900
C8 H8B 0.9900
C9 N2 1.479(15)
C9 H9A 0.9800
C9 H9B 0.9800
C9 H9C 0.9800
C10 N2 1.486(13)
C10 C13 1.507(16)
C10 C11 1.515(15)
C10 C12 1.533(15)
C11 H11A 0.9800
C11 H11B 0.9800
C11 H11C 0.9800
C12 H12A 0.9800
C12 H12B 0.9800
C12 H12C 0.9800
C13 O2 1.470(12)
C13 H13A 0.9900
C13 H13B 0.9900
C14 C15 1.385(16)
C14 H14 0.9500
C15 C16 1.361(17)
C15 H15 0.9500
C16 C17 1.372(16)
C16 H16 0.9500
C17 C18 1.369(17)
C17 H17 0.9500
C18 H18 0.9500
